data_2210193
loop_
_publ_author_name
'Yong-Hong Wen'
'Yue-Qin Yu'
'Kun Zhang'
'Xue-Mei Li'
'Shu-Sheng Zhang'

_publ_section_title
;
 2-Hydroxy-<i>N</i>-(2-pyridylmethyl)benzamide monohydrate
;
_journal_coeditor_code CV2093
_journal_issue 9
_journal_name_full 'Acta Crystallographica Section E'
_journal_page_first o3782
_journal_page_last o3783
_journal_paper_doi 10.1107/S1600536806031205
_journal_volume 62
_journal_year 2006
_chemical_formula_iupac 'C13 H12 N2 O2, H2 O'
_chemical_formula_moiety 'C13 H12 N2 O2, H2 O'
_chemical_formula_sum 'C13 H14 N2 O3'
_chemical_formula_weight 246.26
_chemical_name_systematic
;
2-Hydroxy-N-(2-pyridylmethyl)benzamide monohydrate
;
_space_group_IT_number 14
_symmetry_cell_setting monoclinic
_symmetry_space_group_name_Hall '-P 2ybc'
_symmetry_space_group_name_H-M 'P 1 21/c 1'
_atom_sites_solution_hydrogens geom
_atom_sites_solution_primary direct
_atom_sites_solution_secondary difmap
_audit_creation_method SHELXL-97
_cell_angle_alpha 90.00
_cell_angle_beta 102.484(9)
_cell_angle_gamma 90.00
_cell_formula_units_Z 4
_cell_length_a 10.849(3)
_cell_length_b 4.6324(13)
_cell_length_c 25.094(6)
_cell_measurement_reflns_used 704
_cell_measurement_temperature 293(2)
_cell_measurement_theta_max 21.2
_cell_measurement_theta_min 2.8
_cell_volume 1231.3(6)
_computing_cell_refinement 'SAINT (Siemens, 1996)'
_computing_data_collection 'SMART (Siemens, 1996)'
_computing_data_reduction SAINT
_computing_molecular_graphics 'SHELXTL (Sheldrick, 1997b)'
_computing_publication_material 'SHELXTL, PARST (Nardelli, 1995) and PLATON (Spek, 2003)'
_computing_structure_refinement 'SHELXL97 (Sheldrick, 1997a)'
_computing_structure_solution 'SHELXS97 (Sheldrick, 1997a)'
_diffrn_ambient_temperature 293(2)
_diffrn_detector_area_resol_mean 8.33
_diffrn_measured_fraction_theta_full 0.998
_diffrn_measured_fraction_theta_max 0.998
_diffrn_measurement_device_type 'Siemens SMART 1000 CCD area-detector'
_diffrn_measurement_method \w
_diffrn_radiation_monochromator graphite
_diffrn_radiation_source 'fine-focus sealed tube'
_diffrn_radiation_type MoK\a
_diffrn_radiation_wavelength 0.71073
_diffrn_reflns_av_R_equivalents 0.0461
_diffrn_reflns_av_sigmaI/netI 0.0599
_diffrn_reflns_limit_h_max 11
_diffrn_reflns_limit_h_min -13
_diffrn_reflns_limit_k_max 5
_diffrn_reflns_limit_k_min -5
_diffrn_reflns_limit_l_max 26
_diffrn_reflns_limit_l_min -30
_diffrn_reflns_number 6488
_diffrn_reflns_theta_full 26.02
_diffrn_reflns_theta_max 26.02
_diffrn_reflns_theta_min 1.92
_diffrn_standards_number 0
_exptl_absorpt_coefficient_mu 0.096
_exptl_absorpt_correction_T_max 0.9933
_exptl_absorpt_correction_T_min 0.9537
_exptl_absorpt_correction_type multi-scan
_exptl_absorpt_process_details '(SADABS; Sheldrick, 1996)'
_exptl_crystal_colour colourless
_exptl_crystal_density_diffrn 1.328
_exptl_crystal_density_method 'not measured'
_exptl_crystal_description needle
_exptl_crystal_F_000 520
_exptl_crystal_size_max 0.50
_exptl_crystal_size_mid 0.14
_exptl_crystal_size_min 0.07
_refine_diff_density_max 0.145
_refine_diff_density_min -0.128
_refine_ls_extinction_method none
_refine_ls_goodness_of_fit_ref 0.886
_refine_ls_hydrogen_treatment mixed
_refine_ls_matrix_type full
_refine_ls_number_parameters 171
_refine_ls_number_reflns 2434
_refine_ls_number_restraints 2
_refine_ls_restrained_S_all 0.886
_refine_ls_R_factor_all 0.1103
_refine_ls_R_factor_gt 0.0510
_refine_ls_shift/su_max 0.000
_refine_ls_shift/su_mean 0.000
_refine_ls_structure_factor_coef Fsqd
_refine_ls_weighting_details 'calc w=1/[\s^2^(Fo^2^)+(0.0862P)^2^+0.05P] where P=(Fo^2^+2Fc^2^)/3'
_refine_ls_weighting_scheme calc
_refine_ls_wR_factor_gt 0.1278
_refine_ls_wR_factor_ref 0.1622
_reflns_number_gt 1321
_reflns_number_total 2434
_reflns_threshold_expression I>2\s(I)
_cod_data_source_file cv2093.cif
_cod_data_source_block I
_cod_original_sg_symbol_H-M 'P 21/c'
_cod_database_code 2210193
_cod_database_fobs_code 2210193

loop_
_symmetry_equiv_pos_as_xyz
'x, y, z'
'-x, y+1/2, -z+1/2'
'-x, -y, -z'
'x, -y-1/2, z-1/2'

loop_
_atom_site_type_symbol
_atom_site_label
_atom_site_fract_x
_atom_site_fract_y
_atom_site_fract_z
_atom_site_U_iso_or_equiv
_atom_site_adp_type
_atom_site_calc_flag
_atom_site_refinement_flags
_atom_site_occupancy
N N1 0.08696(18) 1.1798(5) 0.09097(8) 0.0467(6) Uani d . 1
H H1A 0.0731 1.1599 0.0561 0.056 Uiso calc R 1
O O1 0.15356(17) 0.9487(4) 0.00438(7) 0.0629(6) Uani d . 1
H H1B 0.1573 0.9094 -0.0271 0.094 Uiso calc R 1
O O2 0.19698(17) 1.0424(4) 0.17269(7) 0.0584(6) Uani d . 1
N N2 -0.1750(2) 1.0794(5) 0.09991(9) 0.0511(6) Uani d . 1
C C1 0.2431(2) 0.7951(6) 0.03973(10) 0.0465(7) Uani d . 1
C C6 0.2554(2) 0.8271(5) 0.09591(10) 0.0409(6) Uani d . 1
C C5 0.3467(2) 0.6628(6) 0.13035(11) 0.0500(7) Uani d . 1
H H5A 0.3549 0.6798 0.1679 0.060 Uiso calc R 1
C C2 0.3217(3) 0.6055(7) 0.02009(12) 0.0587(8) Uani d . 1
H H2B 0.3135 0.5840 -0.0174 0.070 Uiso calc R 1
C C7 0.1783(2) 1.0254(5) 0.12258(10) 0.0427(6) Uani d . 1
C C8 0.0109(2) 1.3799(6) 0.11431(12) 0.0527(7) Uani d . 1
H H8A -0.0259 1.5202 0.0868 0.063 Uiso calc R 1
H H8B 0.0651 1.4832 0.1440 0.063 Uiso calc R 1
C C9 -0.0930(2) 1.2358(5) 0.13541(10) 0.0449(7) Uani d . 1
C C10 -0.1043(3) 1.2657(7) 0.18849(12) 0.0660(9) Uani d . 1
H H10A -0.0460 1.3751 0.2129 0.079 Uiso calc R 1
C C3 0.4114(3) 0.4495(6) 0.05536(13) 0.0612(8) Uani d . 1
H H3A 0.4636 0.3238 0.0416 0.073 Uiso calc R 1
C C11 -0.2032(3) 1.1316(9) 0.20538(13) 0.0775(10) Uani d . 1
H H11A -0.2126 1.1515 0.2412 0.093 Uiso calc R 1
C C13 -0.2695(3) 0.9513(7) 0.11734(13) 0.0652(8) Uani d . 1
H H13A -0.3269 0.8424 0.0924 0.078 Uiso calc R 1
C C4 0.4250(3) 0.4769(6) 0.11091(13) 0.0590(8) Uani d . 1
H H4A 0.4860 0.3714 0.1348 0.071 Uiso calc R 1
C C12 -0.2866(3) 0.9706(7) 0.16912(14) 0.0699(9) Uani d . 1
H H12A -0.3534 0.8765 0.1795 0.084 Uiso calc R 1
O O1W 0.4320(2) 0.1529(5) 0.24401(10) 0.0716(6) Uani d D 1
H H2W 0.3624(18) 0.128(8) 0.2214(11) 0.094(13) Uiso d D 1
H H1W 0.475(3) -0.003(5) 0.2490(16) 0.103(14) Uiso d D 1

loop_
_atom_site_aniso_label
_atom_site_aniso_U_11
_atom_site_aniso_U_22
_atom_site_aniso_U_33
_atom_site_aniso_U_12
_atom_site_aniso_U_13
_atom_site_aniso_U_23
N1 0.0432(12) 0.0560(14) 0.0403(12) 0.0004(11) 0.0079(10) -0.0035(11)
O1 0.0527(12) 0.0989(15) 0.0360(10) 0.0150(11) 0.0071(9) -0.0024(11)
O2 0.0552(12) 0.0806(14) 0.0379(11) 0.0057(10) 0.0069(9) -0.0050(10)
N2 0.0507(14) 0.0627(14) 0.0417(13) -0.0044(12) 0.0140(11) -0.0037(12)
C1 0.0367(14) 0.0583(17) 0.0433(16) -0.0049(13) 0.0061(12) -0.0004(14)
C6 0.0350(13) 0.0451(15) 0.0419(15) -0.0090(11) 0.0062(11) -0.0020(12)
C5 0.0514(16) 0.0557(16) 0.0418(15) -0.0024(14) 0.0073(13) 0.0023(14)
C2 0.0501(17) 0.080(2) 0.0498(17) 0.0008(16) 0.0187(14) -0.0065(16)
C7 0.0368(14) 0.0499(16) 0.0407(15) -0.0102(12) 0.0068(12) 0.0005(13)
C8 0.0510(17) 0.0499(16) 0.0578(18) 0.0026(13) 0.0131(14) -0.0018(14)
C9 0.0433(15) 0.0489(16) 0.0415(16) 0.0084(12) 0.0068(12) -0.0009(13)
C10 0.0608(19) 0.087(2) 0.0483(18) 0.0047(17) 0.0082(15) -0.0100(17)
C3 0.0530(18) 0.0623(19) 0.074(2) 0.0022(15) 0.0267(16) -0.0086(17)
C11 0.074(2) 0.117(3) 0.0492(18) 0.018(2) 0.0299(18) 0.006(2)
C13 0.0527(18) 0.076(2) 0.068(2) -0.0099(16) 0.0157(16) -0.0030(17)
C4 0.0526(18) 0.0579(18) 0.066(2) 0.0064(14) 0.0127(15) 0.0055(16)
C12 0.058(2) 0.088(2) 0.070(2) 0.0066(17) 0.0286(17) 0.015(2)
O1W 0.0620(15) 0.0675(16) 0.0752(16) -0.0019(13) -0.0075(12) -0.0134(13)

loop_
_atom_type_symbol
_atom_type_description
_atom_type_scat_dispersion_real
_atom_type_scat_dispersion_imag
_atom_type_scat_source
C C 0.0033 0.0016 'International Tables Vol C Tables 4.2.6.8 and 6.1.1.4'
H H 0.0000 0.0000 'International Tables Vol C Tables 4.2.6.8 and 6.1.1.4'
N N 0.0061 0.0033 'International Tables Vol C Tables 4.2.6.8 and 6.1.1.4'
O O 0.0106 0.0060 'International Tables Vol C Tables 4.2.6.8 and 6.1.1.4'

loop_
_geom_angle_atom_site_label_1
_geom_angle_atom_site_label_2
_geom_angle_atom_site_label_3
_geom_angle
C7 N1 C8 121.2(2)
C7 N1 H1A 119.4
C8 N1 H1A 119.4
C1 O1 H1B 109.5
C9 N2 C13 118.2(2)
O1 C1 C2 120.3(2)
O1 C1 C6 120.0(2)
C2 C1 C6 119.6(3)
C5 C6 C1 118.0(2)
C5 C6 C7 116.7(2)
C1 C6 C7 125.3(2)
C4 C5 C6 122.3(3)
C4 C5 H5A 118.8
C6 C5 H5A 118.8
C3 C2 C1 120.6(3)
C3 C2 H2B 119.7
C1 C2 H2B 119.7
O2 C7 N1 120.6(2)
O2 C7 C6 120.8(2)
N1 C7 C6 118.6(2)
N1 C8 C9 113.3(2)
N1 C8 H8A 108.9
C9 C8 H8A 108.9
N1 C8 H8B 108.9
C9 C8 H8B 108.9
H8A C8 H8B 107.7
N2 C9 C10 121.2(2)
N2 C9 C8 116.8(2)
C10 C9 C8 122.0(3)
C9 C10 C11 119.4(3)
C9 C10 H10A 120.3
C11 C10 H10A 120.3
C2 C3 C4 120.7(3)
C2 C3 H3A 119.6
C4 C3 H3A 119.6
C12 C11 C10 119.3(3)
C12 C11 H11A 120.3
C10 C11 H11A 120.3
N2 C13 C12 123.9(3)
N2 C13 H13A 118.0
C12 C13 H13A 118.0
C5 C4 C3 118.7(3)
C5 C4 H4A 120.7
C3 C4 H4A 120.7
C13 C12 C11 118.0(3)
C13 C12 H12A 121.0
C11 C12 H12A 121.0
H2W O1W H1W 111(4)

loop_
_geom_bond_atom_site_label_1
_geom_bond_atom_site_label_2
_geom_bond_distance
N1 C7 1.336(3)
N1 C8 1.446(3)
N1 H1A 0.8600
O1 C1 1.365(3)
O1 H1B 0.8200
O2 C7 1.232(3)
N2 C9 1.330(3)
N2 C13 1.337(3)
C1 C2 1.387(4)
C1 C6 1.395(3)
C6 C5 1.392(3)
C6 C7 1.494(4)
C5 C4 1.371(4)
C5 H5A 0.9300
C2 C3 1.371(4)
C2 H2B 0.9300
C8 C9 1.501(3)
C8 H8A 0.9700
C8 H8B 0.9700
C9 C10 1.371(4)
C10 C11 1.384(4)
C10 H10A 0.9300
C3 C4 1.375(4)
C3 H3A 0.9300
C11 C12 1.359(4)
C11 H11A 0.9300
C13 C12 1.355(4)
C13 H13A 0.9300
C4 H4A 0.9300
C12 H12A 0.9300
O1W H2W 0.85(2)
O1W H1W 0.85(3)

loop_
_geom_hbond_atom_site_label_D
_geom_hbond_atom_site_label_H
_geom_hbond_atom_site_label_A
_geom_hbond_site_symmetry_A
_geom_hbond_distance_DH
_geom_hbond_distance_HA
_geom_hbond_distance_DA
_geom_hbond_angle_DHA
_geom_hbond_publ_flag
N1 H1A O1 1_555 0.86 1.97 2.659(3) 136 yes
C5 H5A O2 1_555 0.93 2.42 2.758(3) 101 yes
O1 H1B N2 3_575 0.82 1.88 2.680(3) 165 yes
O1W H1W O1W 2_645 0.85(3) 1.87(3) 2.728(3) 177(4) yes
O1W H2W O2 1_545 0.85(2) 1.98(2) 2.827(3) 175(3) yes
C12 H12A O1W 2_555 0.93 2.49 3.300(4) 146 yes

loop_
_geom_torsion_atom_site_label_1
_geom_torsion_atom_site_label_2
_geom_torsion_atom_site_label_3
_geom_torsion_atom_site_label_4
_geom_torsion
O1 C1 C6 C5 179.0(2)
C2 C1 C6 C5 -0.5(4)
O1 C1 C6 C7 -1.2(4)
C2 C1 C6 C7 179.3(2)
C1 C6 C5 C4 1.0(4)
C7 C6 C5 C4 -178.8(2)
O1 C1 C2 C3 -179.7(2)
C6 C1 C2 C3 -0.1(4)
C8 N1 C7 O2 2.7(4)
C8 N1 C7 C6 -178.7(2)
C5 C6 C7 O2 0.8(3)
C1 C6 C7 O2 -179.0(2)
C5 C6 C7 N1 -177.8(2)
C1 C6 C7 N1 2.3(4)
C7 N1 C8 C9 -80.1(3)
C13 N2 C9 C10 0.1(4)
C13 N2 C9 C8 -179.2(2)
N1 C8 C9 N2 -57.4(3)
N1 C8 C9 C10 123.3(3)
N2 C9 C10 C11 -0.3(4)
C8 C9 C10 C11 178.9(3)
C1 C2 C3 C4 0.3(4)
C9 C10 C11 C12 0.6(5)
C9 N2 C13 C12 -0.2(4)
C6 C5 C4 C3 -0.8(4)
C2 C3 C4 C5 0.2(4)
N2 C13 C12 C11 0.5(5)
C10 C11 C12 C13 -0.7(5)

loop_
_cod_related_entry_id
_cod_related_entry_database
_cod_related_entry_code
1 ChemSpider 21127526
